data_4069418
loop_
_publ_author_name
'Au, Richard H. W.'
'Jennings, Michael C.'
'Puddephatt, Richard J.'

_publ_section_title
;
 Binuclear Platinum(IV) Complexes with Bridging Amidoalkyl Groups and
 Their Self-Assembly through Hydrogen Bonding
;
_journal_issue 13
_journal_name_full Organometallics
_journal_page_first 3734
_journal_paper_doi 10.1021/om9001878
_journal_volume 28
_journal_year 2009
_chemical_formula_sum 'C63 H80 Br2 Cl2 N6 O2 Pt2'
_chemical_formula_weight 1574.23
_chemical_name_systematic
; 
 ? 
;
_space_group_IT_number 15
_symmetry_cell_setting monoclinic
_symmetry_space_group_name_Hall '-C 2yc'
_symmetry_space_group_name_H-M 'C 1 2/c 1'
_atom_sites_solution_hydrogens geom
_atom_sites_solution_primary direct
_atom_sites_solution_secondary difmap
_audit_creation_method SHELXL-97
_cell_angle_alpha 90.00
_cell_angle_beta 96.689(2)
_cell_angle_gamma 90.00
_cell_formula_units_Z 4
_cell_length_a 42.5634(15)
_cell_length_b 14.3713(5)
_cell_length_c 10.2918(3)
_cell_measurement_reflns_used 18027
_cell_measurement_temperature 150(2)
_cell_measurement_theta_max 27.48
_cell_measurement_theta_min 1.70
_cell_volume 6252.6(4)
_computing_cell_refinement 'DENZO-SMN (Otwinowski & Minor, 1997)'
_computing_data_collection 'COLLECT (Nonius, 1997-2001)'
_computing_data_reduction DENZO-SMN
_computing_molecular_graphics 'SHELXTL/PC (Sheldrick, 2001)'
_computing_publication_material SHELXTL/PC
_computing_structure_refinement 'SHELXL-97 (Sheldrick, 1997)'
_computing_structure_solution 'SHELXS-97 (Sheldrick, 1997)'
_diffrn_ambient_temperature 150(2)
_diffrn_measured_fraction_theta_full 0.999
_diffrn_measured_fraction_theta_max 0.999
_diffrn_measurement_device_type 'Nonius Kappa-CCD'
_diffrn_measurement_method '\f scans, and \w scans with \k offsets'
_diffrn_radiation_monochromator graphite
_diffrn_radiation_source 'fine-focus sealed tube'
_diffrn_radiation_type MoK\a
_diffrn_radiation_wavelength 0.71073
_diffrn_reflns_av_R_equivalents 0.130
_diffrn_reflns_av_sigmaI/netI 0.0927
_diffrn_reflns_limit_h_max 50
_diffrn_reflns_limit_h_min -50
_diffrn_reflns_limit_k_max 16
_diffrn_reflns_limit_k_min -17
_diffrn_reflns_limit_l_max 12
_diffrn_reflns_limit_l_min -12
_diffrn_reflns_number 61067
_diffrn_reflns_theta_full 25.03
_diffrn_reflns_theta_max 25.03
_diffrn_reflns_theta_min 2.72
_diffrn_standards_number 0
_exptl_absorpt_coefficient_mu 5.880
_exptl_absorpt_correction_T_max 0.7575
_exptl_absorpt_correction_T_min 0.3211
_exptl_absorpt_correction_type multi-scan
_exptl_absorpt_process_details 'DENZO-SMN (Otwinowski & Minor, 1997)'
_exptl_crystal_colour colourless
_exptl_crystal_density_diffrn 1.672
_exptl_crystal_density_method 'not measured'
_exptl_crystal_description plate
_exptl_crystal_F_000 3104
_exptl_crystal_size_max 0.25
_exptl_crystal_size_mid 0.22
_exptl_crystal_size_min 0.05
_refine_diff_density_max 1.236
_refine_diff_density_min -2.032
_refine_diff_density_rms 0.186
_refine_ls_extinction_method none
_refine_ls_goodness_of_fit_ref 1.034
_refine_ls_hydrogen_treatment constr
_refine_ls_matrix_type full
_refine_ls_number_parameters 346
_refine_ls_number_reflns 5515
_refine_ls_number_restraints 2
_refine_ls_restrained_S_all 1.033
_refine_ls_R_factor_all 0.0920
_refine_ls_R_factor_gt 0.0522
_refine_ls_shift/su_max 0.001
_refine_ls_shift/su_mean 0.000
_refine_ls_structure_factor_coef Fsqd
_refine_ls_weighting_details 'calc w=1/[\s^2^(Fo^2^)+(0.0722P)^2^] where P=(Fo^2^+2Fc^2^)/3'
_refine_ls_weighting_scheme calc
_refine_ls_wR_factor_gt 0.1248
_refine_ls_wR_factor_ref 0.1402
_reflns_number_gt 3739
_reflns_number_total 5515
_reflns_threshold_expression I>2\s(I)
_cod_data_source_file om9001878_si_001.cif
_cod_data_source_block 11a
_cod_depositor_comments
;
The following automatic conversions were performed:

'_symmetry_cell_setting' value 'Monoclinic' changed to 'monoclinic'
according to /home/saulius/struct/CIF-dictionaries/cif_core.dic
dictionary named 'cif_core.dic' version 2.4.2 from 2011-04-26.

Automatic conversion script
Id: cif_fix_values 1715 2011-07-08 13:25:40Z adriana 
;
_cod_original_sg_symbol_H-M C2/c
_cod_database_code 4069418

loop_
_symmetry_equiv_pos_as_xyz
'x, y, z'
'-x, y, -z+1/2'
'x+1/2, y+1/2, z'
'-x+1/2, y+1/2, -z+1/2'
'-x, -y, -z'
'x, -y, z-1/2'
'-x+1/2, -y+1/2, -z'
'x+1/2, -y+1/2, z-1/2'

loop_
_atom_site_label
_atom_site_type_symbol
_atom_site_fract_x
_atom_site_fract_y
_atom_site_fract_z
_atom_site_U_iso_or_equiv
_atom_site_adp_type
_atom_site_occupancy
_atom_site_symmetry_multiplicity
_atom_site_calc_flag
_atom_site_refinement_flags
_atom_site_disorder_assembly
_atom_site_disorder_group
Pt Pt 0.122670(9) 0.36643(2) 1.61996(3) 0.02961(16) Uani 1 1 d . . .
Br Br 0.16727(3) 0.33821(8) 1.80691(11) 0.0521(3) Uani 1 1 d . . .
C1 C 0.0899(3) 0.3605(6) 1.7497(10) 0.043(3) Uani 1 1 d . . .
H1A H 0.0687 0.3694 1.7029 0.064 Uiso 1 1 calc R . .
H1B H 0.0942 0.4095 1.8155 0.064 Uiso 1 1 calc R . .
H1C H 0.0910 0.2996 1.7929 0.064 Uiso 1 1 calc R . .
C2 C 0.1223(2) 0.5078(7) 1.6489(9) 0.042(3) Uani 1 1 d . . .
H2A H 0.1063 0.5363 1.5853 0.064 Uiso 1 1 calc R . .
H2B H 0.1432 0.5334 1.6375 0.064 Uiso 1 1 calc R . .
H2C H 0.1174 0.5210 1.7378 0.064 Uiso 1 1 calc R . .
N11 N 0.15891(18) 0.3624(5) 1.4914(7) 0.0294(18) Uani 1 1 d . . .
C12 C 0.1734(2) 0.4372(7) 1.4471(9) 0.034(2) Uani 1 1 d . . .
H12A H 0.1666 0.4976 1.4692 0.041 Uiso 1 1 calc R . .
C13 C 0.1978(2) 0.4292(7) 1.3711(9) 0.034(2) Uani 1 1 d . . .
H13A H 0.2071 0.4837 1.3402 0.041 Uiso 1 1 calc R . .
C14 C 0.2089(2) 0.3428(7) 1.3387(9) 0.037(3) Uani 1 1 d . . .
C15 C 0.1937(2) 0.2660(6) 1.3841(8) 0.028(2) Uani 1 1 d . . .
H15A H 0.2002 0.2053 1.3623 0.034 Uiso 1 1 calc R . .
C16 C 0.1690(2) 0.2758(6) 1.4607(8) 0.027(2) Uani 1 1 d . . .
C17 C 0.1513(2) 0.1978(6) 1.5065(8) 0.028(2) Uani 1 1 d . . .
C18 C 0.1577(2) 0.1048(6) 1.4820(9) 0.030(2) Uani 1 1 d . . .
H18A H 0.1755 0.0902 1.4376 0.036 Uiso 1 1 calc R . .
C19 C 0.1393(2) 0.0338(6) 1.5199(8) 0.027(2) Uani 1 1 d . . .
C20 C 0.1137(2) 0.0588(7) 1.5819(8) 0.031(2) Uani 1 1 d . . .
H20A H 0.1001 0.0116 1.6076 0.038 Uiso 1 1 calc R . .
C21 C 0.1071(3) 0.1512(6) 1.6079(9) 0.035(2) Uani 1 1 d . . .
H21A H 0.0889 0.1661 1.6487 0.042 Uiso 1 1 calc R . .
N22 N 0.12683(17) 0.2212(5) 1.5754(7) 0.0283(18) Uani 1 1 d . . .
C23 C 0.2368(2) 0.3326(7) 1.2602(10) 0.037(2) Uani 1 1 d . . .
C24 C 0.2460(3) 0.2296(9) 1.2416(14) 0.086(5) Uani 1 1 d . . .
H24A H 0.2280 0.1964 1.1944 0.128 Uiso 1 1 calc R . .
H24B H 0.2516 0.2006 1.3274 0.128 Uiso 1 1 calc R . .
H24C H 0.2641 0.2265 1.1912 0.128 Uiso 1 1 calc R . .
C25 C 0.2654(3) 0.3831(9) 1.3333(11) 0.061(3) Uani 1 1 d . . .
H25A H 0.2599 0.4485 1.3463 0.091 Uiso 1 1 calc R . .
H25B H 0.2833 0.3798 1.2817 0.091 Uiso 1 1 calc R . .
H25C H 0.2712 0.3534 1.4184 0.091 Uiso 1 1 calc R . .
C26 C 0.2280(3) 0.3798(10) 1.1274(10) 0.071(4) Uani 1 1 d . . .
H26A H 0.2225 0.4450 1.1410 0.106 Uiso 1 1 calc R . .
H26B H 0.2099 0.3477 1.0798 0.106 Uiso 1 1 calc R . .
H26C H 0.2461 0.3770 1.0764 0.106 Uiso 1 1 calc R . .
C27 C 0.1461(2) -0.0687(6) 1.4952(9) 0.032(2) Uani 1 1 d . . .
C28 C 0.1719(2) -0.0808(7) 1.4052(10) 0.044(3) Uani 1 1 d . . .
H28A H 0.1651 -0.0521 1.3202 0.066 Uiso 1 1 calc R . .
H28B H 0.1758 -0.1473 1.3930 0.066 Uiso 1 1 calc R . .
H28C H 0.1914 -0.0509 1.4445 0.066 Uiso 1 1 calc R . .
C29 C 0.1574(3) -0.1164(7) 1.6279(9) 0.044(3) Uani 1 1 d . . .
H29A H 0.1768 -0.0864 1.6678 0.066 Uiso 1 1 calc R . .
H29B H 0.1615 -0.1824 1.6131 0.066 Uiso 1 1 calc R . .
H29C H 0.1409 -0.1105 1.6865 0.066 Uiso 1 1 calc R . .
C30 C 0.1159(2) -0.1145(7) 1.4339(9) 0.040(3) Uani 1 1 d . . .
H30A H 0.1089 -0.0848 1.3498 0.061 Uiso 1 1 calc R . .
H30B H 0.0994 -0.1076 1.4923 0.061 Uiso 1 1 calc R . .
H30C H 0.1198 -0.1808 1.4200 0.061 Uiso 1 1 calc R . .
C31 C 0.0865(2) 0.3909(6) 1.4706(9) 0.036(2) Uani 1 1 d . . .
H31A H 0.0696 0.4270 1.5058 0.043 Uiso 1 1 calc R . .
H31B H 0.0948 0.4290 1.4021 0.043 Uiso 1 1 calc R . .
C32 C 0.07326(19) 0.3069(7) 1.4128(8) 0.026(2) Uani 1 1 d . . .
C33 C 0.0484(2) 0.2606(7) 1.4629(9) 0.040(3) Uani 1 1 d . . .
H33A H 0.0391 0.2878 1.5334 0.047 Uiso 1 1 calc R . .
C34 C 0.0368(2) 0.1744(6) 1.4116(9) 0.032(2) Uani 1 1 d . . .
H34A H 0.0199 0.1448 1.4479 0.039 Uiso 1 1 calc R . .
C35 C 0.0496(2) 0.1333(6) 1.3109(9) 0.029(2) Uani 1 1 d . . .
C36 C 0.0742(2) 0.1816(7) 1.2584(9) 0.032(2) Uani 1 1 d . . .
H36A H 0.0828 0.1560 1.1854 0.039 Uiso 1 1 calc R . .
C37 C 0.0857(2) 0.2634(7) 1.3091(9) 0.036(2) Uani 1 1 d . . .
H37A H 0.1027 0.2921 1.2726 0.043 Uiso 1 1 calc R . .
C38 C 0.0389(2) 0.0413(6) 1.2546(9) 0.029(2) Uani 1 1 d . . .
O39 O 0.04093(15) 0.0234(4) 1.1387(6) 0.0357(16) Uani 1 1 d . . .
N40 N 0.02762(17) -0.0193(5) 1.3392(7) 0.0295(18) Uani 1 1 d . . .
H40A H 0.0290 -0.0051 1.4229 0.035 Uiso 1 1 calc R . .
C41 C 0.0137(2) -0.1043(7) 1.2958(9) 0.036(2) Uani 1 1 d . . .
C42 C 0.0261(2) -0.1876(7) 1.3440(9) 0.034(2) Uani 1 1 d . . .
H42A H 0.0438 -0.1886 1.4092 0.040 Uiso 1 1 calc R . .
C43 C 0.0124(2) -0.2695(8) 1.2967(9) 0.044(3) Uani 1 1 d . . .
H43A H 0.0207 -0.3271 1.3306 0.053 Uiso 1 1 calc R . .
C51 C 0.0107(19) -0.549(4) 1.253(6) 0.26(3) Uiso 0.50 1 d PD A -1
H51A H -0.0063 -0.5240 1.1882 0.317 Uiso 0.50 1 calc PR A -1
H51B H 0.0252 -0.4955 1.2692 0.317 Uiso 0.50 1 calc PR A -1
Cl52 Cl -0.0088(4) -0.5207(13) 1.3769(16) 0.208(6) Uiso 0.50 1 d PD A -1
Cl53 Cl 0.0305(7) -0.589(2) 1.136(3) 0.407(17) Uiso 0.50 1 d PD A -1

loop_
_atom_site_aniso_label
_atom_site_aniso_U_11
_atom_site_aniso_U_22
_atom_site_aniso_U_33
_atom_site_aniso_U_23
_atom_site_aniso_U_13
_atom_site_aniso_U_12
Pt 0.0382(3) 0.0225(2) 0.0293(2) -0.00184(16) 0.00849(17) 0.00087(18)
Br 0.0635(8) 0.0404(7) 0.0506(7) -0.0019(5) -0.0003(6) 0.0006(6)
C1 0.062(8) 0.023(5) 0.047(6) 0.001(5) 0.023(6) 0.006(5)
C2 0.055(7) 0.028(6) 0.045(6) -0.008(5) 0.010(6) -0.001(5)
N11 0.033(5) 0.031(5) 0.024(4) 0.001(3) 0.006(4) 0.000(4)
C12 0.035(6) 0.032(6) 0.036(5) 0.005(4) 0.009(5) -0.009(5)
C13 0.034(6) 0.029(6) 0.040(6) 0.010(5) 0.005(5) 0.002(5)
C14 0.040(6) 0.040(7) 0.027(5) 0.002(4) -0.003(5) -0.007(5)
C15 0.023(5) 0.023(5) 0.038(5) -0.002(4) 0.004(4) 0.002(4)
C16 0.030(6) 0.027(5) 0.024(5) -0.005(4) 0.007(4) 0.000(4)
C17 0.026(5) 0.036(6) 0.024(5) 0.003(4) 0.009(4) 0.005(5)
C18 0.025(5) 0.033(6) 0.033(5) -0.003(4) 0.004(4) 0.005(4)
C19 0.034(6) 0.022(5) 0.024(5) 0.002(4) 0.000(4) -0.003(4)
C20 0.032(6) 0.033(6) 0.028(5) -0.001(4) 0.004(4) -0.014(5)
C21 0.039(6) 0.019(6) 0.049(6) 0.007(4) 0.015(5) 0.001(5)
N22 0.032(5) 0.021(4) 0.031(4) -0.002(4) 0.004(4) 0.007(4)
C23 0.024(6) 0.046(6) 0.043(6) -0.001(5) 0.008(5) -0.002(5)
C24 0.069(9) 0.073(10) 0.128(12) -0.010(9) 0.068(9) 0.009(8)
C25 0.046(7) 0.081(9) 0.056(7) 0.013(7) 0.012(6) -0.001(7)
C26 0.045(7) 0.132(13) 0.036(6) 0.018(7) 0.009(6) 0.019(8)
C27 0.038(6) 0.026(5) 0.034(5) 0.000(4) 0.004(5) 0.004(5)
C28 0.052(7) 0.027(6) 0.057(7) -0.006(5) 0.020(6) 0.001(5)
C29 0.054(7) 0.036(6) 0.042(6) 0.004(5) 0.003(5) 0.007(5)
C30 0.043(6) 0.036(6) 0.044(6) -0.008(5) 0.017(5) -0.008(5)
C31 0.049(7) 0.027(5) 0.035(5) 0.005(4) 0.017(5) 0.008(5)
C32 0.016(5) 0.041(6) 0.022(5) 0.008(4) 0.010(4) 0.003(4)
C33 0.051(7) 0.039(6) 0.028(5) -0.006(5) 0.002(5) 0.004(5)
C34 0.033(6) 0.029(5) 0.036(6) 0.000(4) 0.007(5) 0.000(5)
C35 0.022(5) 0.032(5) 0.034(5) 0.001(4) 0.007(4) 0.000(4)
C36 0.034(6) 0.034(6) 0.030(5) 0.004(4) 0.012(5) 0.008(5)
C37 0.036(6) 0.033(6) 0.039(6) 0.004(5) 0.009(5) -0.006(5)
C38 0.021(5) 0.037(6) 0.028(5) 0.001(4) -0.003(4) 0.000(4)
O39 0.045(4) 0.038(4) 0.024(3) -0.005(3) 0.006(3) -0.010(3)
N40 0.034(5) 0.035(5) 0.019(4) -0.003(3) 0.002(4) 0.001(4)
C41 0.043(6) 0.032(5) 0.033(5) 0.001(4) 0.008(5) -0.010(5)
C42 0.035(6) 0.032(6) 0.036(6) 0.005(4) 0.014(5) 0.017(5)
C43 0.042(7) 0.039(6) 0.055(7) 0.012(5) 0.024(5) 0.006(5)

loop_
_atom_type_symbol
_atom_type_description
_atom_type_scat_dispersion_real
_atom_type_scat_dispersion_imag
_atom_type_scat_source
C C 0.0033 0.0016 'International Tables Vol C Tables 4.2.6.8 and 6.1.1.4'
H H 0.0000 0.0000 'International Tables Vol C Tables 4.2.6.8 and 6.1.1.4'
N N 0.0061 0.0033 'International Tables Vol C Tables 4.2.6.8 and 6.1.1.4'
O O 0.0106 0.0060 'International Tables Vol C Tables 4.2.6.8 and 6.1.1.4'
Br Br -0.2901 2.4595 'International Tables Vol C Tables 4.2.6.8 and 6.1.1.4'
Pt Pt -1.7033 8.3905 'International Tables Vol C Tables 4.2.6.8 and 6.1.1.4'
Cl Cl 0.1484 0.1585 'International Tables Vol C Tables 4.2.6.8 and 6.1.1.4'

loop_
_geom_angle_atom_site_label_1
_geom_angle_atom_site_label_2
_geom_angle_atom_site_label_3
_geom_angle
_geom_angle_site_symmetry_1
_geom_angle_site_symmetry_3
C1 Pt C2 86.0(4) . .
C1 Pt C31 89.2(4) . .
C2 Pt C31 85.6(4) . .
C1 Pt N11 175.2(3) . .
C2 Pt N11 97.7(3) . .
C31 Pt N11 94.2(3) . .
C1 Pt N22 100.3(3) . .
C2 Pt N22 173.7(3) . .
C31 Pt N22 94.5(3) . .
N11 Pt N22 76.1(3) . .
C1 Pt Br 90.3(3) . .
C2 Pt Br 93.7(3) . .
C31 Pt Br 179.2(3) . .
N11 Pt Br 86.3(2) . .
N22 Pt Br 86.2(2) . .
Pt C1 H1A 109.5 . .
Pt C1 H1B 109.5 . .
H1A C1 H1B 109.5 . .
Pt C1 H1C 109.5 . .
H1A C1 H1C 109.5 . .
H1B C1 H1C 109.5 . .
Pt C2 H2A 109.5 . .
Pt C2 H2B 109.5 . .
H2A C2 H2B 109.5 . .
Pt C2 H2C 109.5 . .
H2A C2 H2C 109.5 . .
H2B C2 H2C 109.5 . .
C12 N11 C16 118.7(8) . .
C12 N11 Pt 125.4(6) . .
C16 N11 Pt 115.8(6) . .
N11 C12 C13 122.1(9) . .
N11 C12 H12A 118.9 . .
C13 C12 H12A 118.9 . .
C12 C13 C14 121.0(9) . .
C12 C13 H13A 119.5 . .
C14 C13 H13A 119.5 . .
C13 C14 C15 116.4(9) . .
C13 C14 C23 121.7(9) . .
C15 C14 C23 121.9(9) . .
C14 C15 C16 121.5(9) . .
C14 C15 H15A 119.2 . .
C16 C15 H15A 119.2 . .
N11 C16 C15 120.2(8) . .
N11 C16 C17 115.8(7) . .
C15 C16 C17 123.9(8) . .
N22 C17 C18 120.5(8) . .
N22 C17 C16 115.6(8) . .
C18 C17 C16 123.9(8) . .
C19 C18 C17 122.1(8) . .
C19 C18 H18A 119.0 . .
C17 C18 H18A 119.0 . .
C18 C19 C20 116.6(8) . .
C18 C19 C27 123.0(8) . .
C20 C19 C27 120.4(8) . .
C19 C20 C21 121.9(9) . .
C19 C20 H20A 119.0 . .
C21 C20 H20A 119.0 . .
N22 C21 C20 120.6(9) . .
N22 C21 H21A 119.7 . .
C20 C21 H21A 119.7 . .
C17 N22 C21 118.0(8) . .
C17 N22 Pt 115.8(6) . .
C21 N22 Pt 126.2(6) . .
C14 C23 C26 107.9(8) . .
C14 C23 C25 108.5(8) . .
C26 C23 C25 109.0(9) . .
C14 C23 C24 112.4(8) . .
C26 C23 C24 110.6(10) . .
C25 C23 C24 108.5(9) . .
C23 C24 H24A 109.5 . .
C23 C24 H24B 109.5 . .
H24A C24 H24B 109.5 . .
C23 C24 H24C 109.5 . .
H24A C24 H24C 109.5 . .
H24B C24 H24C 109.5 . .
C23 C25 H25A 109.5 . .
C23 C25 H25B 109.5 . .
H25A C25 H25B 109.5 . .
C23 C25 H25C 109.5 . .
H25A C25 H25C 109.5 . .
H25B C25 H25C 109.5 . .
C23 C26 H26A 109.5 . .
C23 C26 H26B 109.5 . .
H26A C26 H26B 109.5 . .
C23 C26 H26C 109.5 . .
H26A C26 H26C 109.5 . .
H26B C26 H26C 109.5 . .
C30 C27 C28 109.4(8) . .
C30 C27 C19 108.6(8) . .
C28 C27 C19 112.0(8) . .
C30 C27 C29 109.5(8) . .
C28 C27 C29 108.3(8) . .
C19 C27 C29 109.0(7) . .
C27 C28 H28A 109.5 . .
C27 C28 H28B 109.5 . .
H28A C28 H28B 109.5 . .
C27 C28 H28C 109.5 . .
H28A C28 H28C 109.5 . .
H28B C28 H28C 109.5 . .
C27 C29 H29A 109.5 . .
C27 C29 H29B 109.5 . .
H29A C29 H29B 109.5 . .
C27 C29 H29C 109.5 . .
H29A C29 H29C 109.5 . .
H29B C29 H29C 109.5 . .
C27 C30 H30A 109.5 . .
C27 C30 H30B 109.5 . .
H30A C30 H30B 109.5 . .
C27 C30 H30C 109.5 . .
H30A C30 H30C 109.5 . .
H30B C30 H30C 109.5 . .
C32 C31 Pt 112.8(7) . .
C32 C31 H31A 109.0 . .
Pt C31 H31A 109.0 . .
C32 C31 H31B 109.0 . .
Pt C31 H31B 109.0 . .
H31A C31 H31B 107.8 . .
C37 C32 C33 116.1(9) . .
C37 C32 C31 122.1(8) . .
C33 C32 C31 121.7(8) . .
C32 C33 C34 121.7(9) . .
C32 C33 H33A 119.1 . .
C34 C33 H33A 119.1 . .
C35 C34 C33 120.7(9) . .
C35 C34 H34A 119.6 . .
C33 C34 H34A 119.6 . .
C34 C35 C36 117.3(9) . .
C34 C35 C38 123.2(8) . .
C36 C35 C38 119.5(8) . .
C37 C36 C35 122.0(9) . .
C37 C36 H36A 119.0 . .
C35 C36 H36A 119.0 . .
C36 C37 C32 122.1(9) . .
C36 C37 H37A 118.9 . .
C32 C37 H37A 118.9 . .
O39 C38 N40 123.8(8) . .
O39 C38 C35 120.5(8) . .
N40 C38 C35 115.7(8) . .
C38 N40 C41 121.4(7) . .
C38 N40 H40A 119.3 . .
C41 N40 H40A 119.3 . .
C42 C41 N40 120.7(9) . .
C42 C41 C41 119.5(6) . 2_557
N40 C41 C41 119.8(5) . 2_557
C43 C42 C41 119.2(10) . .
C43 C42 H42A 120.4 . .
C41 C42 H42A 120.4 . .
C43 C43 C42 121.2(6) 2_557 .
C43 C43 H43A 119.4 2_557 .
C42 C43 H43A 119.4 . .
Cl53 C51 Cl52 173(5) . .
Cl53 C51 H51A 92.0 . .
Cl52 C51 H51A 92.0 . .
Cl53 C51 H51B 92.0 . .
Cl52 C51 H51B 92.0 . .
H51A C51 H51B 103.0 . .

loop_
_geom_bond_atom_site_label_1
_geom_bond_atom_site_label_2
_geom_bond_distance
_geom_bond_site_symmetry_2
Pt C1 2.043(9) .
Pt C2 2.053(10) .
Pt C31 2.075(10) .
Pt N11 2.147(7) .
Pt N22 2.149(7) .
Pt Br 2.5727(13) .
C1 H1A 0.9800 .
C1 H1B 0.9800 .
C1 H1C 0.9800 .
C2 H2A 0.9800 .
C2 H2B 0.9800 .
C2 H2C 0.9800 .
N11 C12 1.346(11) .
N11 C16 1.366(11) .
C12 C13 1.374(12) .
C12 H12A 0.9500 .
C13 C14 1.384(13) .
C13 H13A 0.9500 .
C14 C15 1.388(12) .
C14 C23 1.520(13) .
C15 C16 1.392(11) .
C15 H15A 0.9500 .
C16 C17 1.461(12) .
C17 N22 1.367(10) .
C17 C18 1.393(13) .
C18 C19 1.371(12) .
C18 H18A 0.9500 .
C19 C20 1.374(12) .
C19 C27 1.528(12) .
C20 C21 1.389(12) .
C20 H20A 0.9500 .
C21 N22 1.376(11) .
C21 H21A 0.9500 .
C23 C26 1.533(14) .
C23 C25 1.535(15) .
C23 C24 1.549(15) .
C24 H24A 0.9800 .
C24 H24B 0.9800 .
C24 H24C 0.9800 .
C25 H25A 0.9800 .
C25 H25B 0.9800 .
C25 H25C 0.9800 .
C26 H26A 0.9800 .
C26 H26B 0.9800 .
C26 H26C 0.9800 .
C27 C30 1.516(13) .
C27 C28 1.527(12) .
C27 C29 1.553(12) .
C28 H28A 0.9800 .
C28 H28B 0.9800 .
C28 H28C 0.9800 .
C29 H29A 0.9800 .
C29 H29B 0.9800 .
C29 H29C 0.9800 .
C30 H30A 0.9800 .
C30 H30B 0.9800 .
C30 H30C 0.9800 .
C31 C32 1.432(13) .
C31 H31A 0.9900 .
C31 H31B 0.9900 .
C32 C37 1.393(12) .
C32 C33 1.398(12) .
C33 C34 1.414(13) .
C33 H33A 0.9500 .
C34 C35 1.361(12) .
C34 H34A 0.9500 .
C35 C36 1.412(12) .
C35 C38 1.494(12) .
C36 C37 1.354(13) .
C36 H36A 0.9500 .
C37 H37A 0.9500 .
C38 O39 1.233(10) .
C38 N40 1.358(11) .
N40 C41 1.409(12) .
N40 H40A 0.8800 .
C41 C42 1.377(13) .
C41 C41 1.410(19) 2_557
C42 C43 1.376(13) .
C42 H42A 0.9500 .
C43 C43 1.343(19) 2_557
C43 H43A 0.9500 .
C51 Cl53 1.648(18) .
C51 Cl52 1.655(19) .
C51 H51A 0.9900 .
C51 H51B 0.9900 .

loop_
_geom_hbond_atom_site_label_D
_geom_hbond_atom_site_label_H
_geom_hbond_atom_site_label_A
_geom_hbond_distance_DH
_geom_hbond_distance_HA
_geom_hbond_distance_DA
_geom_hbond_angle_DHA
_geom_hbond_site_symmetry_A
N40 H40A O39 0.88 2.24 3.069(9) 157.9 6_556

loop_
_geom_torsion_atom_site_label_1
_geom_torsion_atom_site_label_2
_geom_torsion_atom_site_label_3
_geom_torsion_atom_site_label_4
_geom_torsion
_geom_torsion_site_symmetry_1
_geom_torsion_site_symmetry_4
C1 Pt N11 C12 -142(4) . .
C2 Pt N11 C12 -3.0(8) . .
C31 Pt N11 C12 83.1(8) . .
N22 Pt N11 C12 176.7(8) . .
Br Pt N11 C12 -96.2(7) . .
C1 Pt N11 C16 33(4) . .
C2 Pt N11 C16 172.5(7) . .
C31 Pt N11 C16 -101.4(7) . .
N22 Pt N11 C16 -7.8(6) . .
Br Pt N11 C16 79.3(6) . .
C16 N11 C12 C13 0.8(14) . .
Pt N11 C12 C13 176.1(7) . .
N11 C12 C13 C14 -1.4(15) . .
C12 C13 C14 C15 1.7(14) . .
C12 C13 C14 C23 -177.0(9) . .
C13 C14 C15 C16 -1.6(14) . .
C23 C14 C15 C16 177.2(8) . .
C12 N11 C16 C15 -0.6(13) . .
Pt N11 C16 C15 -176.4(6) . .
C12 N11 C16 C17 -177.1(8) . .
Pt N11 C16 C17 7.0(10) . .
C14 C15 C16 N11 1.0(13) . .
C14 C15 C16 C17 177.3(9) . .
N11 C16 C17 N22 -0.5(12) . .
C15 C16 C17 N22 -176.9(8) . .
N11 C16 C17 C18 178.6(8) . .
C15 C16 C17 C18 2.1(14) . .
N22 C17 C18 C19 3.0(13) . .
C16 C17 C18 C19 -176.0(8) . .
C17 C18 C19 C20 1.0(13) . .
C17 C18 C19 C27 -179.4(8) . .
C18 C19 C20 C21 -1.5(14) . .
C27 C19 C20 C21 178.8(9) . .
C19 C20 C21 N22 -1.9(15) . .
C18 C17 N22 C21 -6.3(12) . .
C16 C17 N22 C21 172.8(8) . .
C18 C17 N22 Pt 174.6(6) . .
C16 C17 N22 Pt -6.3(10) . .
C20 C21 N22 C17 5.8(14) . .
C20 C21 N22 Pt -175.2(6) . .
C1 Pt N22 C17 -169.2(6) . .
C2 Pt N22 C17 10(3) . .
C31 Pt N22 C17 100.7(6) . .
N11 Pt N22 C17 7.5(6) . .
Br Pt N22 C17 -79.6(6) . .
C1 Pt N22 C21 11.7(8) . .
C2 Pt N22 C21 -169(3) . .
C31 Pt N22 C21 -78.3(8) . .
N11 Pt N22 C21 -171.5(8) . .
Br Pt N22 C21 101.4(8) . .
C13 C14 C23 C26 -60.5(13) . .
C15 C14 C23 C26 120.8(11) . .
C13 C14 C23 C25 57.4(12) . .
C15 C14 C23 C25 -121.2(10) . .
C13 C14 C23 C24 177.3(10) . .
C15 C14 C23 C24 -1.3(14) . .
C18 C19 C27 C30 -130.5(9) . .
C20 C19 C27 C30 49.1(11) . .
C18 C19 C27 C28 -9.5(12) . .
C20 C19 C27 C28 170.1(8) . .
C18 C19 C27 C29 110.2(10) . .
C20 C19 C27 C29 -70.2(11) . .
C1 Pt C31 C32 -88.5(7) . .
C2 Pt C31 C32 -174.5(7) . .
N11 Pt C31 C32 88.1(6) . .
N22 Pt C31 C32 11.7(7) . .
Br Pt C31 C32 -146(19) . .
Pt C31 C32 C37 -87.9(9) . .
Pt C31 C32 C33 87.8(10) . .
C37 C32 C33 C34 0.4(13) . .
C31 C32 C33 C34 -175.5(9) . .
C32 C33 C34 C35 0.1(15) . .
C33 C34 C35 C36 -1.7(14) . .
C33 C34 C35 C38 178.5(9) . .
C34 C35 C36 C37 2.9(14) . .
C38 C35 C36 C37 -177.3(9) . .
C35 C36 C37 C32 -2.5(15) . .
C33 C32 C37 C36 0.8(14) . .
C31 C32 C37 C36 176.7(9) . .
C34 C35 C38 O39 150.7(9) . .
C36 C35 C38 O39 -29.1(13) . .
C34 C35 C38 N40 -30.2(13) . .
C36 C35 C38 N40 150.0(8) . .
O39 C38 N40 C41 -7.8(14) . .
C35 C38 N40 C41 173.2(8) . .
C38 N40 C41 C42 120.6(9) . .
C38 N40 C41 C41 -60.9(14) . 2_557
N40 C41 C42 C43 -178.1(8) . .
C41 C41 C42 C43 3.3(16) 2_557 .
C41 C42 C43 C43 0.9(17) . 2_557
